data_7052601
loop_
_publ_author_name
'Sa\~nudo, E. C.'
'Font-Bardia, M.'
'Solans, X.'
'Laye, R. H.'

_publ_section_title
;
 Hexanuclear Fe(iii) complexes and their thermal decomposition into an
 undecanuclear species
;
_journal_issue 4
_journal_name_full 'New Journal of Chemistry'
_journal_page_first 842
_journal_paper_doi 10.1039/c0nj00621a
_journal_volume 35
_journal_year 2011
_chemical_formula_sum 'C32 H58 Cl6 Fe6 N2 O26'
_chemical_formula_weight 1434.60
_chemical_name_systematic
;
?
;
_space_group_IT_number 2
_symmetry_cell_setting triclinic
_symmetry_space_group_name_Hall '-P 1'
_symmetry_space_group_name_H-M 'P -1'
_atom_sites_solution_hydrogens geom
_atom_sites_solution_primary direct
_atom_sites_solution_secondary difmap
_audit_creation_method SHELXL-97
_cell_angle_alpha 82.799(5)
_cell_angle_beta 80.978(5)
_cell_angle_gamma 78.045(5)
_cell_formula_units_Z 1
_cell_length_a 9.6137(6)
_cell_length_b 12.1476(7)
_cell_length_c 12.7323(8)
_cell_measurement_reflns_used 6076
_cell_measurement_temperature 100(2)
_cell_measurement_theta_max 28.5954
_cell_measurement_theta_min 2.5399
_cell_volume 1430.02(15)
_computing_cell_refinement
;
CrysAlis RED, Oxford Diffraction Ltd.,
Version 1.171.32.4 (release 27-04-2006 CrysAlis171 .NET)
(compiled Apr 27 2007,17:53:11)
;
_computing_data_collection
;
CrysAlis CCD, Oxford Diffraction Ltd.,
Version 1.171.32.4 (release 27-04-2006 CrysAlis171 .NET)
(compiled Apr 27 2007,17:53:11)
;
_computing_data_reduction
;
CrysAlis RED, Oxford Diffraction Ltd.,
Version 1.171.32.4 (release 27-04-2006 CrysAlis171 .NET)
(compiled Apr 27 2007,17:53:11)
;
_computing_structure_refinement 'SHELXL-97 (Sheldrick, 1997)'
_computing_structure_solution 'SHELXS-97 (Sheldrick, 1990)'
_diffrn_ambient_temperature 100(2)
_diffrn_measured_fraction_theta_full 0.987
_diffrn_measured_fraction_theta_max 0.987
_diffrn_measurement_device_type 'Oxford Diffraction XCalibur 2'
_diffrn_measurement_method 'phi and omega scans'
_diffrn_radiation_monochromator graphite
_diffrn_radiation_source 'fine-focus sealed tube'
_diffrn_radiation_type MoK\a
_diffrn_radiation_wavelength 0.71073
_diffrn_reflns_av_R_equivalents 0.0430
_diffrn_reflns_av_sigmaI/netI 0.0961
_diffrn_reflns_limit_h_max 12
_diffrn_reflns_limit_h_min -11
_diffrn_reflns_limit_k_max 15
_diffrn_reflns_limit_k_min -15
_diffrn_reflns_limit_l_max 15
_diffrn_reflns_limit_l_min -15
_diffrn_reflns_number 14158
_diffrn_reflns_theta_full 26.37
_diffrn_reflns_theta_max 26.37
_diffrn_reflns_theta_min 4.16
_exptl_absorpt_coefficient_mu 1.839
_exptl_absorpt_correction_T_max 0.7099
_exptl_absorpt_correction_T_min 0.6084
_exptl_absorpt_correction_type multi-scan
_exptl_absorpt_process_details
;
CrysAlis RED, Oxford Diffraction Ltd.,
Version 1.171.32.4 (release 27-04-2006 CrysAlis171 .NET)
(compiled Apr 27 2007,17:53:11)
Empirical absorption correction using spherical harmonics,
implemented in SCALE3 ABSPACK scaling algorithm.
;
_exptl_crystal_colour red-orange
_exptl_crystal_density_diffrn 1.666
_exptl_crystal_density_method 'not measured'
_exptl_crystal_description prismatic
_exptl_crystal_F_000 728
_exptl_crystal_size_max 0.30
_exptl_crystal_size_mid 0.20
_exptl_crystal_size_min 0.20
_refine_diff_density_max 0.975
_refine_diff_density_min -0.548
_refine_diff_density_rms 0.119
_refine_ls_extinction_method none
_refine_ls_goodness_of_fit_ref 0.969
_refine_ls_hydrogen_treatment constr
_refine_ls_matrix_type full
_refine_ls_number_parameters 329
_refine_ls_number_reflns 5771
_refine_ls_number_restraints 0
_refine_ls_restrained_S_all 0.969
_refine_ls_R_factor_all 0.0857
_refine_ls_R_factor_gt 0.0417
_refine_ls_shift/su_max 0.001
_refine_ls_shift/su_mean 0.000
_refine_ls_structure_factor_coef Fsqd
_refine_ls_weighting_details 'calc w=1/[\s^2^(Fo^2^)+(0.0533P)^2^+0.0000P] where P=(Fo^2^+2Fc^2^)/3'
_refine_ls_weighting_scheme calc
_refine_ls_wR_factor_gt 0.0909
_refine_ls_wR_factor_ref 0.1073
_reflns_number_gt 3505
_reflns_number_total 5771
_reflns_threshold_expression >2sigma(I)
_cod_data_source_file c0nj00621a.txt
_cod_data_source_block c21.017_orhl49_complex_1
_cod_original_sg_symbol_H-M P-1
_cod_database_code 7052601

loop_
_symmetry_equiv_pos_as_xyz
'x, y, z'
'-x, -y, -z'

loop_
_atom_site_label
_atom_site_type_symbol
_atom_site_fract_x
_atom_site_fract_y
_atom_site_fract_z
_atom_site_U_iso_or_equiv
_atom_site_adp_type
_atom_site_occupancy
_atom_site_symmetry_multiplicity
_atom_site_calc_flag
_atom_site_refinement_flags
_atom_site_disorder_assembly
_atom_site_disorder_group
Fe1 Fe 0.30168(6) 0.65628(5) 0.00242(5) 0.01503(16) Uani 1 1 d . . .
Fe2 Fe 0.24292(6) 0.70991(5) 0.22576(5) 0.01469(16) Uani 1 1 d . . .
Fe3 Fe 0.49516(6) 0.48922(5) 0.20647(5) 0.01382(16) Uani 1 1 d . . .
O1 O 0.3521(3) 0.5933(2) 0.1445(2) 0.0118(6) Uani 1 1 d . . .
O2 O 0.3784(3) 0.5186(2) -0.0686(2) 0.0134(6) Uani 1 1 d . . .
O4 O 0.4013(3) 0.3552(2) 0.1910(2) 0.0177(7) Uani 1 1 d . . .
O6 O 0.6559(3) 0.3703(2) 0.2680(2) 0.0181(7) Uani 1 1 d . . .
O7 O 0.1111(3) 0.6057(2) 0.0493(2) 0.0180(7) Uani 1 1 d . . .
O8 O 0.0637(3) 0.6468(2) 0.2203(2) 0.0168(6) Uani 1 1 d . . .
O9 O 0.4188(3) 0.7720(2) 0.2431(2) 0.0188(7) Uani 1 1 d . . .
O10 O 0.5853(3) 0.6129(2) 0.2460(2) 0.0170(6) Uani 1 1 d . . .
O11 O 0.2360(3) 0.6417(2) 0.3770(2) 0.0193(7) Uani 1 1 d . . .
O12 O 0.3877(3) 0.4772(2) 0.3583(2) 0.0182(7) Uani 1 1 d . . .
O13 O 0.2326(3) 0.7919(2) 0.0814(2) 0.0155(6) Uani 1 1 d . . .
N1 N 0.1169(3) 0.8779(3) 0.2658(3) 0.0168(8) Uani 1 1 d . . .
O3 O 0.5003(3) 0.2926(2) 0.0334(2) 0.0201(7) Uani 1 1 d . . .
C2 C 0.2927(5) 0.2290(4) 0.1193(4) 0.0334(12) Uani 1 1 d . . .
H2A H 0.2547 0.2096 0.1938 0.050 Uiso 1 1 calc R . .
H2B H 0.3334 0.1595 0.0848 0.050 Uiso 1 1 calc R . .
H2C H 0.2151 0.2735 0.0816 0.050 Uiso 1 1 calc R . .
O5 O 0.7657(3) 0.2662(2) 0.1352(2) 0.0200(7) Uani 1 1 d . . .
C4 C 0.8592(5) 0.2318(3) 0.2997(4) 0.0264(11) Uani 1 1 d . . .
H4A H 0.8619 0.2779 0.3570 0.040 Uiso 1 1 calc R . .
H4B H 0.9546 0.2157 0.2580 0.040 Uiso 1 1 calc R . .
H4C H 0.8304 0.1606 0.3309 0.040 Uiso 1 1 calc R . .
C5 C 0.0455(4) 0.5981(3) 0.1426(4) 0.0197(10) Uani 1 1 d . . .
C6 C -0.0639(5) 0.5207(4) 0.1669(4) 0.0322(12) Uani 1 1 d . . .
H6A H -0.1032 0.5157 0.1015 0.048 Uiso 1 1 calc R . .
H6B H -0.1417 0.5514 0.2210 0.048 Uiso 1 1 calc R . .
H6C H -0.0171 0.4452 0.1940 0.048 Uiso 1 1 calc R . .
C7 C 0.5453(5) 0.7195(3) 0.2412(3) 0.0164(9) Uani 1 1 d . . .
C8 C 0.6616(5) 0.7873(4) 0.2311(4) 0.0278(11) Uani 1 1 d . . .
H8A H 0.7114 0.7892 0.1577 0.042 Uiso 1 1 calc R . .
H8B H 0.7302 0.7524 0.2806 0.042 Uiso 1 1 calc R . .
H8C H 0.6192 0.8646 0.2483 0.042 Uiso 1 1 calc R . .
C9 C 0.2949(4) 0.5426(4) 0.4119(3) 0.0168(10) Uani 1 1 d . . .
C10 C 0.2502(5) 0.5054(4) 0.5266(4) 0.0271(11) Uani 1 1 d . . .
H10A H 0.3022 0.4286 0.5443 0.041 Uiso 1 1 calc R . .
H10B H 0.1468 0.5062 0.5383 0.041 Uiso 1 1 calc R . .
H10C H 0.2724 0.5569 0.5722 0.041 Uiso 1 1 calc R . .
C11 C 0.2440(5) 0.9693(4) -0.0257(4) 0.0267(11) Uani 1 1 d . . .
H11A H 0.2449 0.9345 -0.0913 0.040 Uiso 1 1 calc R . .
H11B H 0.3428 0.9656 -0.0128 0.040 Uiso 1 1 calc R . .
H11C H 0.1949 1.0484 -0.0333 0.040 Uiso 1 1 calc R . .
C12 C 0.1658(5) 0.9064(3) 0.0675(4) 0.0227(10) Uani 1 1 d . . .
H12A H 0.0656 0.9103 0.0529 0.027 Uiso 1 1 calc R . .
C13 C 0.1588(5) 0.9555(4) 0.1720(4) 0.0223(10) Uani 1 1 d . . .
H13A H 0.2538 0.9722 0.1774 0.027 Uiso 1 1 calc R . .
H13B H 0.0884 1.0277 0.1727 0.027 Uiso 1 1 calc R . .
C14 C -0.0378(5) 0.8782(4) 0.2777(4) 0.0262(11) Uani 1 1 d . . .
H14A H -0.0916 0.9528 0.2953 0.039 Uiso 1 1 calc R . .
H14B H -0.0620 0.8208 0.3352 0.039 Uiso 1 1 calc R . .
H14C H -0.0628 0.8610 0.2107 0.039 Uiso 1 1 calc R . .
C15 C 0.1502(5) 0.9138(4) 0.3644(4) 0.0288(11) Uani 1 1 d . . .
H15A H 0.0914 0.9881 0.3777 0.043 Uiso 1 1 calc R . .
H15B H 0.2520 0.9184 0.3559 0.043 Uiso 1 1 calc R . .
H15C H 0.1293 0.8587 0.4249 0.043 Uiso 1 1 calc R . .
C16 C 0.4386(5) 0.2026(4) 0.4045(4) 0.0303(12) Uani 1 1 d . . .
H16A H 0.4313 0.2758 0.3581 0.036 Uiso 1 1 calc R . .
Cl1 Cl 0.53376(15) 0.21006(11) 0.50947(10) 0.0428(3) Uani 1 1 d . . .
Cl2 Cl 0.52904(16) 0.09237(11) 0.32634(12) 0.0483(4) Uani 1 1 d . . .
Cl3 Cl 0.26436(16) 0.18070(13) 0.45478(12) 0.0549(4) Uani 1 1 d . . .
C1 C 0.4070(4) 0.2965(3) 0.1158(4) 0.0189(10) Uani 1 1 d . . .
C3 C 0.7528(4) 0.2951(3) 0.2280(4) 0.0191(10) Uani 1 1 d . . .

loop_
_atom_site_aniso_label
_atom_site_aniso_U_11
_atom_site_aniso_U_22
_atom_site_aniso_U_33
_atom_site_aniso_U_23
_atom_site_aniso_U_13
_atom_site_aniso_U_12
Fe1 0.0153(3) 0.0164(3) 0.0136(4) -0.0008(3) -0.0021(3) -0.0038(3)
Fe2 0.0138(3) 0.0164(3) 0.0147(3) -0.0021(3) -0.0026(3) -0.0040(2)
Fe3 0.0129(3) 0.0151(3) 0.0136(3) -0.0013(3) -0.0013(2) -0.0034(2)
O1 0.0098(15) 0.0126(14) 0.0127(16) -0.0020(12) -0.0024(12) -0.0001(11)
O2 0.0142(15) 0.0151(14) 0.0112(16) -0.0012(12) -0.0013(12) -0.0040(12)
O4 0.0216(17) 0.0172(15) 0.0167(17) -0.0026(13) -0.0005(13) -0.0104(13)
O6 0.0133(16) 0.0203(15) 0.0206(17) -0.0030(13) -0.0034(13) -0.0013(13)
O7 0.0115(16) 0.0250(16) 0.0189(18) -0.0068(13) -0.0010(13) -0.0047(12)
O8 0.0131(15) 0.0215(15) 0.0179(17) -0.0053(13) -0.0015(12) -0.0062(12)
O9 0.0163(17) 0.0170(15) 0.0243(18) -0.0036(13) -0.0058(13) -0.0026(13)
O10 0.0165(16) 0.0156(15) 0.0200(17) -0.0074(13) -0.0049(13) -0.0002(12)
O11 0.0248(17) 0.0150(15) 0.0157(17) -0.0026(13) 0.0017(13) -0.0007(13)
O12 0.0149(16) 0.0230(16) 0.0144(17) -0.0023(13) 0.0031(13) -0.0021(13)
O13 0.0200(16) 0.0121(14) 0.0136(16) -0.0012(12) -0.0049(12) 0.0007(12)
N1 0.0126(19) 0.0172(18) 0.022(2) -0.0058(16) -0.0010(16) -0.0044(15)
O3 0.0214(17) 0.0216(16) 0.0184(17) -0.0062(13) 0.0007(14) -0.0069(13)
C2 0.033(3) 0.046(3) 0.028(3) -0.010(2) 0.004(2) -0.027(2)
O5 0.0250(18) 0.0138(15) 0.0196(18) -0.0023(13) -0.0061(14) 0.0024(13)
C4 0.028(3) 0.020(2) 0.028(3) -0.002(2) -0.009(2) 0.006(2)
C5 0.018(2) 0.019(2) 0.023(3) -0.006(2) -0.002(2) -0.0026(19)
C6 0.021(3) 0.040(3) 0.039(3) -0.012(2) 0.002(2) -0.014(2)
C7 0.021(2) 0.020(2) 0.011(2) -0.0035(18) -0.0027(18) -0.0069(19)
C8 0.024(3) 0.024(2) 0.036(3) -0.003(2) 0.001(2) -0.009(2)
C9 0.012(2) 0.027(2) 0.015(2) -0.003(2) -0.0034(18) -0.0088(19)
C10 0.037(3) 0.021(2) 0.021(3) -0.003(2) 0.002(2) -0.004(2)
C11 0.033(3) 0.023(2) 0.024(3) -0.005(2) 0.002(2) -0.006(2)
C12 0.023(3) 0.017(2) 0.027(3) -0.002(2) -0.005(2) 0.0000(19)
C13 0.019(2) 0.021(2) 0.028(3) -0.004(2) -0.006(2) -0.0023(19)
C14 0.021(3) 0.024(2) 0.033(3) -0.010(2) 0.003(2) -0.001(2)
C15 0.034(3) 0.024(3) 0.028(3) -0.009(2) -0.005(2) 0.000(2)
C16 0.039(3) 0.029(3) 0.022(3) 0.000(2) -0.001(2) -0.009(2)
Cl1 0.0518(9) 0.0501(8) 0.0252(7) 0.0008(6) -0.0134(6) -0.0035(7)
Cl2 0.0657(10) 0.0299(7) 0.0458(9) -0.0118(6) 0.0018(7) -0.0039(7)
Cl3 0.0513(9) 0.0743(10) 0.0459(9) -0.0144(8) 0.0128(7) -0.0371(8)
C1 0.019(2) 0.019(2) 0.017(3) 0.004(2) -0.003(2) -0.0049(19)
C3 0.015(2) 0.019(2) 0.025(3) 0.000(2) -0.004(2) -0.0063(19)

loop_
_atom_type_symbol
_atom_type_description
_atom_type_scat_dispersion_real
_atom_type_scat_dispersion_imag
_atom_type_scat_source
C C 0.0033 0.0016 'International Tables Vol C Tables 4.2.6.8 and 6.1.1.4'
H H 0.0000 0.0000 'International Tables Vol C Tables 4.2.6.8 and 6.1.1.4'
O O 0.0106 0.0060 'International Tables Vol C Tables 4.2.6.8 and 6.1.1.4'
Cl Cl 0.1484 0.1585 'International Tables Vol C Tables 4.2.6.8 and 6.1.1.4'
Fe Fe 0.3463 0.8444 'International Tables Vol C Tables 4.2.6.8 and 6.1.1.4'
N N 0.0061 0.0033 'International Tables Vol C Tables 4.2.6.8 and 6.1.1.4'

loop_
_geom_angle_atom_site_label_1
_geom_angle_atom_site_label_2
_geom_angle_atom_site_label_3
_geom_angle
_geom_angle_site_symmetry_1
_geom_angle_site_symmetry_3
_geom_angle_publ_flag
O2 Fe1 O1 96.50(11) . . ?
O2 Fe1 O13 176.24(11) . . ?
O1 Fe1 O13 80.04(11) . . ?
O2 Fe1 O5 89.29(11) . 2_665 ?
O1 Fe1 O5 173.81(11) . 2_665 ?
O13 Fe1 O5 94.22(11) . 2_665 ?
O2 Fe1 O7 90.71(11) . . ?
O1 Fe1 O7 86.84(11) . . ?
O13 Fe1 O7 90.59(11) . . ?
O5 Fe1 O7 90.91(12) 2_665 . ?
O2 Fe1 O3 91.19(11) . 2_665 ?
O1 Fe1 O3 88.99(11) . 2_665 ?
O13 Fe1 O3 87.27(11) . 2_665 ?
O5 Fe1 O3 93.09(12) 2_665 2_665 ?
O7 Fe1 O3 175.59(11) . 2_665 ?
O2 Fe1 Fe2 134.74(8) . . ?
O1 Fe1 Fe2 39.53(7) . . ?
O13 Fe1 Fe2 42.20(8) . . ?
O5 Fe1 Fe2 134.34(8) 2_665 . ?
O7 Fe1 Fe2 79.21(8) . . ?
O3 Fe1 Fe2 96.65(8) 2_665 . ?
O1 Fe2 O13 81.70(11) . . ?
O1 Fe2 O11 104.65(11) . . ?
O13 Fe2 O11 173.51(11) . . ?
O1 Fe2 O8 89.00(11) . . ?
O13 Fe2 O8 91.97(11) . . ?
O11 Fe2 O8 86.84(11) . . ?
O1 Fe2 O9 93.37(11) . . ?
O13 Fe2 O9 91.77(11) . . ?
O11 Fe2 O9 89.24(11) . . ?
O8 Fe2 O9 175.83(12) . . ?
O1 Fe2 N1 160.42(12) . . ?
O13 Fe2 N1 78.77(12) . . ?
O11 Fe2 N1 94.91(12) . . ?
O8 Fe2 N1 93.02(11) . . ?
O9 Fe2 N1 85.89(11) . . ?
O1 Fe2 Fe1 41.36(8) . . ?
O13 Fe2 Fe1 42.09(7) . . ?
O11 Fe2 Fe1 143.66(8) . . ?
O8 Fe2 Fe1 81.29(8) . . ?
O9 Fe2 Fe1 102.75(9) . . ?
N1 Fe2 Fe1 119.80(9) . . ?
O1 Fe3 O2 91.59(11) . 2_665 ?
O1 Fe3 O10 92.63(11) . . ?
O2 Fe3 O10 91.31(11) 2_665 . ?
O1 Fe3 O12 97.31(11) . . ?
O2 Fe3 O12 171.04(11) 2_665 . ?
O10 Fe3 O12 89.34(11) . . ?
O1 Fe3 O4 92.25(11) . . ?
O2 Fe3 O4 95.90(11) 2_665 . ?
O10 Fe3 O4 171.18(11) . . ?
O12 Fe3 O4 82.75(11) . . ?
O1 Fe3 O6 177.15(12) . . ?
O2 Fe3 O6 86.08(11) 2_665 . ?
O10 Fe3 O6 89.06(11) . . ?
O12 Fe3 O6 84.99(11) . . ?
O4 Fe3 O6 86.37(11) . . ?
Fe3 O1 Fe2 118.21(14) . . ?
Fe3 O1 Fe1 139.82(15) . . ?
Fe2 O1 Fe1 99.12(11) . . ?
Fe1 O2 Fe3 124.97(13) . 2_665 ?
C1 O4 Fe3 133.0(3) . . ?
C3 O6 Fe3 133.5(3) . . ?
C5 O7 Fe1 127.1(3) . . ?
C5 O8 Fe2 123.7(3) . . ?
C7 O9 Fe2 127.6(3) . . ?
C7 O10 Fe3 132.0(3) . . ?
C9 O11 Fe2 127.9(3) . . ?
C9 O12 Fe3 134.4(3) . . ?
C12 O13 Fe1 141.6(3) . . ?
C12 O13 Fe2 121.5(3) . . ?
Fe1 O13 Fe2 95.71(11) . . ?
C14 N1 C15 108.6(3) . . ?
C14 N1 C13 110.4(3) . . ?
C15 N1 C13 110.2(3) . . ?
C14 N1 Fe2 110.6(2) . . ?
C15 N1 Fe2 113.4(3) . . ?
C13 N1 Fe2 103.6(2) . . ?
C1 O3 Fe1 132.7(3) . 2_665 ?
C1 C2 H2A 109.5 . . ?
C1 C2 H2B 109.5 . . ?
H2A C2 H2B 109.5 . . ?
C1 C2 H2C 109.5 . . ?
H2A C2 H2C 109.5 . . ?
H2B C2 H2C 109.5 . . ?
C3 O5 Fe1 133.9(3) . 2_665 ?
C3 C4 H4A 109.5 . . ?
C3 C4 H4B 109.5 . . ?
H4A C4 H4B 109.5 . . ?
C3 C4 H4C 109.5 . . ?
H4A C4 H4C 109.5 . . ?
H4B C4 H4C 109.5 . . ?
O7 C5 O8 126.3(4) . . ?
O7 C5 C6 117.7(4) . . ?
O8 C5 C6 116.0(4) . . ?
C5 C6 H6A 109.5 . . ?
C5 C6 H6B 109.5 . . ?
H6A C6 H6B 109.5 . . ?
C5 C6 H6C 109.5 . . ?
H6A C6 H6C 109.5 . . ?
H6B C6 H6C 109.5 . . ?
O9 C7 O10 125.7(4) . . ?
O9 C7 C8 117.8(4) . . ?
O10 C7 C8 116.5(4) . . ?
C7 C8 H8A 109.5 . . ?
C7 C8 H8B 109.5 . . ?
H8A C8 H8B 109.5 . . ?
C7 C8 H8C 109.5 . . ?
H8A C8 H8C 109.5 . . ?
H8B C8 H8C 109.5 . . ?
O12 C9 O11 124.7(4) . . ?
O12 C9 C10 118.6(4) . . ?
O11 C9 C10 116.7(4) . . ?
C9 C10 H10A 109.5 . . ?
C9 C10 H10B 109.5 . . ?
H10A C10 H10B 109.5 . . ?
C9 C10 H10C 109.5 . . ?
H10A C10 H10C 109.5 . . ?
H10B C10 H10C 109.5 . . ?
C12 C11 H11A 109.5 . . ?
C12 C11 H11B 109.5 . . ?
H11A C11 H11B 109.5 . . ?
C12 C11 H11C 109.5 . . ?
H11A C11 H11C 109.5 . . ?
H11B C11 H11C 109.5 . . ?
O13 C12 C13 107.1(3) . . ?
O13 C12 C11 111.4(4) . . ?
C13 C12 C11 112.7(3) . . ?
O13 C12 H12A 108.5 . . ?
C13 C12 H12A 108.5 . . ?
C11 C12 H12A 108.5 . . ?
N1 C13 C12 112.3(3) . . ?
N1 C13 H13A 109.1 . . ?
C12 C13 H13A 109.1 . . ?
N1 C13 H13B 109.1 . . ?
C12 C13 H13B 109.1 . . ?
H13A C13 H13B 107.9 . . ?
N1 C14 H14A 109.5 . . ?
N1 C14 H14B 109.5 . . ?
H14A C14 H14B 109.5 . . ?
N1 C14 H14C 109.5 . . ?
H14A C14 H14C 109.5 . . ?
H14B C14 H14C 109.5 . . ?
N1 C15 H15A 109.5 . . ?
N1 C15 H15B 109.5 . . ?
H15A C15 H15B 109.5 . . ?
N1 C15 H15C 109.5 . . ?
H15A C15 H15C 109.5 . . ?
H15B C15 H15C 109.5 . . ?
Cl1 C16 Cl3 110.5(3) . . ?
Cl1 C16 Cl2 110.6(3) . . ?
Cl3 C16 Cl2 109.7(2) . . ?
Cl1 C16 H16A 108.7 . . ?
Cl3 C16 H16A 108.7 . . ?
Cl2 C16 H16A 108.7 . . ?
O4 C1 O3 125.1(4) . . ?
O4 C1 C2 118.6(4) . . ?
O3 C1 C2 116.3(4) . . ?
O5 C3 O6 125.8(4) . . ?
O5 C3 C4 117.6(4) . . ?
O6 C3 C4 116.6(4) . . ?

loop_
_geom_bond_atom_site_label_1
_geom_bond_atom_site_label_2
_geom_bond_distance
_geom_bond_site_symmetry_2
_geom_bond_publ_flag
Fe1 O2 1.954(3) . ?
Fe1 O1 1.967(3) . ?
Fe1 O13 1.980(3) . ?
Fe1 O5 2.017(3) 2_665 ?
Fe1 O7 2.030(3) . ?
Fe1 O3 2.090(3) 2_665 ?
Fe1 Fe2 2.9390(9) . ?
Fe2 O1 1.894(3) . ?
Fe2 O13 1.984(3) . ?
Fe2 O11 1.995(3) . ?
Fe2 O8 2.040(3) . ?
Fe2 O9 2.040(3) . ?
Fe2 N1 2.221(3) . ?
Fe3 O1 1.866(3) . ?
Fe3 O2 1.974(3) 2_665 ?
Fe3 O10 2.032(3) . ?
Fe3 O12 2.047(3) . ?
Fe3 O4 2.062(3) . ?
Fe3 O6 2.064(3) . ?
O2 Fe3 1.974(3) 2_665 ?
O4 C1 1.251(5) . ?
O6 C3 1.256(5) . ?
O7 C5 1.256(5) . ?
O8 C5 1.266(5) . ?
O9 C7 1.249(5) . ?
O10 C7 1.268(5) . ?
O11 C9 1.277(5) . ?
O12 C9 1.243(5) . ?
O13 C12 1.408(5) . ?
N1 C14 1.470(5) . ?
N1 C15 1.481(5) . ?
N1 C13 1.484(5) . ?
O3 C1 1.267(5) . ?
O3 Fe1 2.090(3) 2_665 ?
C2 C1 1.494(6) . ?
C2 H2A 0.9800 . ?
C2 H2B 0.9800 . ?
C2 H2C 0.9800 . ?
O5 C3 1.255(5) . ?
O5 Fe1 2.017(3) 2_665 ?
C4 C3 1.504(6) . ?
C4 H4A 0.9800 . ?
C4 H4B 0.9800 . ?
C4 H4C 0.9800 . ?
C5 C6 1.524(6) . ?
C6 H6A 0.9800 . ?
C6 H6B 0.9800 . ?
C6 H6C 0.9800 . ?
C7 C8 1.502(6) . ?
C8 H8A 0.9800 . ?
C8 H8B 0.9800 . ?
C8 H8C 0.9800 . ?
C9 C10 1.496(6) . ?
C10 H10A 0.9800 . ?
C10 H10B 0.9800 . ?
C10 H10C 0.9800 . ?
C11 C12 1.512(6) . ?
C11 H11A 0.9800 . ?
C11 H11B 0.9800 . ?
C11 H11C 0.9800 . ?
C12 C13 1.511(6) . ?
C12 H12A 1.0000 . ?
C13 H13A 0.9900 . ?
C13 H13B 0.9900 . ?
C14 H14A 0.9800 . ?
C14 H14B 0.9800 . ?
C14 H14C 0.9800 . ?
C15 H15A 0.9800 . ?
C15 H15B 0.9800 . ?
C15 H15C 0.9800 . ?
C16 Cl1 1.755(5) . ?
C16 Cl3 1.758(5) . ?
C16 Cl2 1.766(5) . ?
C16 H16A 1.0000 . ?

loop_
_geom_torsion_atom_site_label_1
_geom_torsion_atom_site_label_2
_geom_torsion_atom_site_label_3
_geom_torsion_atom_site_label_4
_geom_torsion
_geom_torsion_site_symmetry_1
_geom_torsion_site_symmetry_2
_geom_torsion_site_symmetry_3
_geom_torsion_site_symmetry_4
_geom_torsion_publ_flag
O2 Fe1 Fe2 O1 18.08(15) . . . . ?
O13 Fe1 Fe2 O1 -158.73(16) . . . . ?
O5 Fe1 Fe2 O1 178.80(16) 2_665 . . . ?
O7 Fe1 Fe2 O1 98.22(14) . . . . ?
O3 Fe1 Fe2 O1 -80.26(14) 2_665 . . . ?
O2 Fe1 Fe2 O13 176.81(16) . . . . ?
O1 Fe1 Fe2 O13 158.73(16) . . . . ?
O5 Fe1 Fe2 O13 -22.47(16) 2_665 . . . ?
O7 Fe1 Fe2 O13 -103.05(14) . . . . ?
O3 Fe1 Fe2 O13 78.47(14) 2_665 . . . ?
O2 Fe1 Fe2 O11 -8.00(18) . . . . ?
O1 Fe1 Fe2 O11 -26.07(18) . . . . ?
O13 Fe1 Fe2 O11 175.19(19) . . . . ?
O5 Fe1 Fe2 O11 152.73(18) 2_665 . . . ?
O7 Fe1 Fe2 O11 72.14(16) . . . . ?
O3 Fe1 Fe2 O11 -106.34(16) 2_665 . . . ?
O2 Fe1 Fe2 O8 -80.39(13) . . . . ?
O1 Fe1 Fe2 O8 -98.47(14) . . . . ?
O13 Fe1 Fe2 O8 102.79(14) . . . . ?
O5 Fe1 Fe2 O8 80.33(14) 2_665 . . . ?
O7 Fe1 Fe2 O8 -0.26(11) . . . . ?
O3 Fe1 Fe2 O8 -178.73(11) 2_665 . . . ?
O2 Fe1 Fe2 O9 98.54(13) . . . . ?
O1 Fe1 Fe2 O9 80.46(14) . . . . ?
O13 Fe1 Fe2 O9 -78.27(14) . . . . ?
O5 Fe1 Fe2 O9 -100.74(14) 2_665 . . . ?
O7 Fe1 Fe2 O9 178.68(11) . . . . ?
O3 Fe1 Fe2 O9 0.20(11) 2_665 . . . ?
O2 Fe1 Fe2 N1 -168.88(14) . . . . ?
O1 Fe1 Fe2 N1 173.04(15) . . . . ?
O13 Fe1 Fe2 N1 14.30(15) . . . . ?
O5 Fe1 Fe2 N1 -8.16(15) 2_665 . . . ?
O7 Fe1 Fe2 N1 -88.74(12) . . . . ?
O3 Fe1 Fe2 N1 92.78(12) 2_665 . . . ?
O2 Fe3 O1 Fe2 -143.23(14) 2_665 . . . ?
O10 Fe3 O1 Fe2 -51.85(15) . . . . ?
O12 Fe3 O1 Fe2 37.82(15) . . . . ?
O4 Fe3 O1 Fe2 120.80(14) . . . . ?
O6 Fe3 O1 Fe2 -178(98) . . . . ?
O2 Fe3 O1 Fe1 12.8(2) 2_665 . . . ?
O10 Fe3 O1 Fe1 104.2(2) . . . . ?
O12 Fe3 O1 Fe1 -166.1(2) . . . . ?
O4 Fe3 O1 Fe1 -83.1(2) . . . . ?
O6 Fe3 O1 Fe1 -22(2) . . . . ?
O13 Fe2 O1 Fe3 150.40(16) . . . . ?
O11 Fe2 O1 Fe3 -31.00(16) . . . . ?
O8 Fe2 O1 Fe3 -117.47(15) . . . . ?
O9 Fe2 O1 Fe3 59.10(15) . . . . ?
N1 Fe2 O1 Fe3 146.3(3) . . . . ?
Fe1 Fe2 O1 Fe3 164.6(2) . . . . ?
O13 Fe2 O1 Fe1 -14.22(10) . . . . ?
O11 Fe2 O1 Fe1 164.38(11) . . . . ?
O8 Fe2 O1 Fe1 77.91(12) . . . . ?
O9 Fe2 O1 Fe1 -105.52(12) . . . . ?
N1 Fe2 O1 Fe1 -18.3(4) . . . . ?
O2 Fe1 O1 Fe3 34.1(2) . . . . ?
O13 Fe1 O1 Fe3 -144.4(2) . . . . ?
O5 Fe1 O1 Fe3 -166.7(9) 2_665 . . . ?
O7 Fe1 O1 Fe3 124.4(2) . . . . ?
O3 Fe1 O1 Fe3 -57.0(2) 2_665 . . . ?
Fe2 Fe1 O1 Fe3 -158.8(3) . . . . ?
O2 Fe1 O1 Fe2 -167.18(11) . . . . ?
O13 Fe1 O1 Fe2 14.32(11) . . . . ?
O5 Fe1 O1 Fe2 -8.0(11) 2_665 . . . ?
O7 Fe1 O1 Fe2 -76.83(12) . . . . ?
O3 Fe1 O1 Fe2 101.73(12) 2_665 . . . ?
O1 Fe1 O2 Fe3 -131.81(16) . . . 2_665 ?
O13 Fe1 O2 Fe3 -108.6(17) . . . 2_665 ?
O5 Fe1 O2 Fe3 50.38(16) 2_665 . . 2_665 ?
O7 Fe1 O2 Fe3 141.29(16) . . . 2_665 ?
O3 Fe1 O2 Fe3 -42.69(17) 2_665 . . 2_665 ?
Fe2 Fe1 O2 Fe3 -143.28(10) . . . 2_665 ?
O1 Fe3 O4 C1 84.0(4) . . . . ?
O2 Fe3 O4 C1 -7.8(4) 2_665 . . . ?
O10 Fe3 O4 C1 -152.4(7) . . . . ?
O12 Fe3 O4 C1 -178.9(4) . . . . ?
O6 Fe3 O4 C1 -93.5(4) . . . . ?
O1 Fe3 O6 C3 8(2) . . . . ?
O2 Fe3 O6 C3 -26.8(3) 2_665 . . . ?
O10 Fe3 O6 C3 -118.2(4) . . . . ?
O12 Fe3 O6 C3 152.4(4) . . . . ?
O4 Fe3 O6 C3 69.4(4) . . . . ?
O2 Fe1 O7 C5 126.8(3) . . . . ?
O1 Fe1 O7 C5 30.3(3) . . . . ?
O13 Fe1 O7 C5 -49.7(3) . . . . ?
O5 Fe1 O7 C5 -143.9(3) 2_665 . . . ?
O3 Fe1 O7 C5 11.3(16) 2_665 . . . ?
Fe2 Fe1 O7 C5 -8.8(3) . . . . ?
O1 Fe2 O8 C5 -31.8(3) . . . . ?
O13 Fe2 O8 C5 49.8(3) . . . . ?
O11 Fe2 O8 C5 -136.6(3) . . . . ?
O9 Fe2 O8 C5 -156.6(15) . . . . ?
N1 Fe2 O8 C5 128.7(3) . . . . ?
Fe1 Fe2 O8 C5 9.0(3) . . . . ?
O1 Fe2 O9 C7 -26.2(3) . . . . ?
O13 Fe2 O9 C7 -108.0(3) . . . . ?
O11 Fe2 O9 C7 78.4(3) . . . . ?
O8 Fe2 O9 C7 98.4(16) . . . . ?
N1 Fe2 O9 C7 173.4(3) . . . . ?
Fe1 Fe2 O9 C7 -67.0(3) . . . . ?
O1 Fe3 O10 C7 7.6(4) . . . . ?
O2 Fe3 O10 C7 99.3(4) 2_665 . . . ?
O12 Fe3 O10 C7 -89.7(4) . . . . ?
O4 Fe3 O10 C7 -115.9(7) . . . . ?
O6 Fe3 O10 C7 -174.7(4) . . . . ?
O1 Fe2 O11 C9 1.6(3) . . . . ?
O13 Fe2 O11 C9 169.3(9) . . . . ?
O8 Fe2 O11 C9 89.7(3) . . . . ?
O9 Fe2 O11 C9 -91.7(3) . . . . ?
N1 Fe2 O11 C9 -177.5(3) . . . . ?
Fe1 Fe2 O11 C9 19.1(4) . . . . ?
O1 Fe3 O12 C9 -29.3(4) . . . . ?
O2 Fe3 O12 C9 157.5(6) 2_665 . . . ?
O10 Fe3 O12 C9 63.3(4) . . . . ?
O4 Fe3 O12 C9 -120.6(4) . . . . ?
O6 Fe3 O12 C9 152.4(4) . . . . ?
O2 Fe1 O13 C12 156.7(15) . . . . ?
O1 Fe1 O13 C12 -179.9(4) . . . . ?
O5 Fe1 O13 C12 -2.2(4) 2_665 . . . ?
O7 Fe1 O13 C12 -93.2(4) . . . . ?
O3 Fe1 O13 C12 90.7(4) 2_665 . . . ?
Fe2 Fe1 O13 C12 -166.3(5) . . . . ?
O2 Fe1 O13 Fe2 -37.0(17) . . . . ?
O1 Fe1 O13 Fe2 -13.55(10) . . . . ?
O5 Fe1 O13 Fe2 164.09(11) 2_665 . . . ?
O7 Fe1 O13 Fe2 73.14(12) . . . . ?
O3 Fe1 O13 Fe2 -103.01(12) 2_665 . . . ?
O1 Fe2 O13 C12 -175.9(3) . . . . ?
O11 Fe2 O13 C12 16.1(11) . . . . ?
O8 Fe2 O13 C12 95.4(3) . . . . ?
O9 Fe2 O13 C12 -82.7(3) . . . . ?
N1 Fe2 O13 C12 2.7(3) . . . . ?
Fe1 Fe2 O13 C12 170.1(3) . . . . ?
O1 Fe2 O13 Fe1 14.02(10) . . . . ?
O11 Fe2 O13 Fe1 -153.9(9) . . . . ?
O8 Fe2 O13 Fe1 -74.69(12) . . . . ?
O9 Fe2 O13 Fe1 107.17(12) . . . . ?
N1 Fe2 O13 Fe1 -167.37(13) . . . . ?
O1 Fe2 N1 C14 98.2(4) . . . . ?
O13 Fe2 N1 C14 94.1(3) . . . . ?
O11 Fe2 N1 C14 -84.4(3) . . . . ?
O8 Fe2 N1 C14 2.7(3) . . . . ?
O9 Fe2 N1 C14 -173.3(3) . . . . ?
Fe1 Fe2 N1 C14 84.4(3) . . . . ?
O1 Fe2 N1 C15 -139.6(3) . . . . ?
O13 Fe2 N1 C15 -143.7(3) . . . . ?
O11 Fe2 N1 C15 37.9(3) . . . . ?
O8 Fe2 N1 C15 124.9(3) . . . . ?
O9 Fe2 N1 C15 -51.0(3) . . . . ?
Fe1 Fe2 N1 C15 -153.4(2) . . . . ?
O1 Fe2 N1 C13 -20.1(5) . . . . ?
O13 Fe2 N1 C13 -24.2(2) . . . . ?
O11 Fe2 N1 C13 157.3(2) . . . . ?
O8 Fe2 N1 C13 -115.6(2) . . . . ?
O9 Fe2 N1 C13 68.4(2) . . . . ?
Fe1 Fe2 N1 C13 -34.0(3) . . . . ?
Fe1 O7 C5 O8 19.8(6) . . . . ?
Fe1 O7 C5 C6 -158.4(3) . . . . ?
Fe2 O8 C5 O7 -19.5(6) . . . . ?
Fe2 O8 C5 C6 158.7(3) . . . . ?
Fe2 O9 C7 O10 -12.7(6) . . . . ?
Fe2 O9 C7 C8 166.6(3) . . . . ?
Fe3 O10 C7 O9 25.1(6) . . . . ?
Fe3 O10 C7 C8 -154.2(3) . . . . ?
Fe3 O12 C9 O11 3.5(6) . . . . ?
Fe3 O12 C9 C10 -174.8(3) . . . . ?
Fe2 O11 C9 O12 12.8(6) . . . . ?
Fe2 O11 C9 C10 -168.8(3) . . . . ?
Fe1 O13 C12 C13 -176.4(3) . . . . ?
Fe2 O13 C12 C13 19.6(4) . . . . ?
Fe1 O13 C12 C11 -52.7(6) . . . . ?
Fe2 O13 C12 C11 143.4(3) . . . . ?
C14 N1 C13 C12 -75.8(4) . . . . ?
C15 N1 C13 C12 164.3(4) . . . . ?
Fe2 N1 C13 C12 42.7(4) . . . . ?
O13 C12 C13 N1 -42.2(5) . . . . ?
C11 C12 C13 N1 -165.1(4) . . . . ?
Fe3 O4 C1 O3 15.6(6) . . . . ?
Fe3 O4 C1 C2 -161.7(3) . . . . ?
Fe1 O3 C1 O4 15.3(6) 2_665 . . . ?
Fe1 O3 C1 C2 -167.4(3) 2_665 . . . ?
Fe1 O5 C3 O6 23.4(6) 2_665 . . . ?
Fe1 O5 C3 C4 -158.9(3) 2_665 . . . ?
Fe3 O6 C3 O5 -7.9(6) . . . . ?
Fe3 O6 C3 C4 174.4(3) . . . . ?
